data_2022975
loop_
_publ_author_name
'Upmann, Daniel'
'Jones, Peter G.'
'Bockfeld, Dirk'
'T&#xe2;rcoveanu, Eliza'

_publ_section_title
;
 Crystal structures of sixteen phosphane chalcogenide complexes of gold(I)
 chloride, bromide and iodide.
;
_journal_coeditor_code YZ2044
_journal_issue 'Pt 1'
_journal_name_full 'Acta crystallographica. Section E, Crystallographic communications'
_journal_page_first 34
_journal_page_last 49
_journal_paper_doi 10.1107/S2056989023010459
_journal_volume 80
_journal_year 2024
_chemical_formula_iupac '[Au Br (C10 H23 P Se)]'
_chemical_formula_moiety 'C10 H23 Au Br P Se'
_chemical_formula_sum 'C10 H23 Au Br P Se'
_chemical_formula_weight 530.09
_chemical_name_systematic
;
Bromido[(<i>tert</i>-butyl)bis(propan-2-yl)phosphane selenide-\k<i>Se</i>]gold
;
_space_group_crystal_system monoclinic
_space_group_IT_number 14
_space_group_name_Hall '-P 2ybc'
_space_group_name_H-M_alt 'P 1 21/c 1'
_atom_sites_solution_hydrogens geom
_atom_sites_solution_primary direct
_atom_sites_solution_secondary difmap
_audit_creation_method SHELXL-2019/3
_cell_angle_alpha 90
_cell_angle_beta 90.053(2)
_cell_angle_gamma 90
_cell_formula_units_Z 8
_cell_length_a 11.5037(2)
_cell_length_b 15.2440(2)
_cell_length_c 16.8366(2)
_cell_measurement_reflns_used 36701
_cell_measurement_temperature 100(2)
_cell_measurement_theta_max 30.5990
_cell_measurement_theta_min 2.4140
_cell_volume 2952.51(7)
_computing_cell_refinement
;
CrysAlisPro, Version 1.171.37.35 (Rigaku OD, 2020)
;
_computing_data_collection
;
CrysAlisPro, Version 1.171.37.35 (Rigaku OD, 2020)
;
_computing_data_reduction
;
CrysAlisPro, Version 1.171.37.35 (Rigaku OD, 2020)
;
_computing_molecular_graphics
;
Bruker XP (Bruker, 1998)
;
_computing_publication_material
;
SHELXL-2019/3 (Sheldrick, 2015)
;
_computing_structure_refinement
;
SHELXL-2019/3 (Sheldrick, 2015)
;
_computing_structure_solution
;
SHELXS-97 (Sheldrick, 2008)
;
_diffrn_ambient_temperature 100(2)
_diffrn_detector_area_resol_mean 16.1419
_diffrn_measured_fraction_theta_full 0.995
_diffrn_measured_fraction_theta_max 0.962
_diffrn_measurement_device_type 'Oxford Diffraction Xcalibur, Eos'
_diffrn_measurement_method \w-scan
_diffrn_radiation_type MoK\a
_diffrn_radiation_wavelength 0.71073
_diffrn_reflns_av_R_equivalents 0.0442
_diffrn_reflns_av_unetI/netI 0.0227
_diffrn_reflns_limit_h_max 16
_diffrn_reflns_limit_h_min -16
_diffrn_reflns_limit_k_max 21
_diffrn_reflns_limit_k_min -21
_diffrn_reflns_limit_l_max 24
_diffrn_reflns_limit_l_min -24
_diffrn_reflns_number 117465
_diffrn_reflns_theta_full 30.000
_diffrn_reflns_theta_max 30.871
_diffrn_reflns_theta_min 2.218
_diffrn_source 'fine-focus sealed tube'
_exptl_absorpt_coefficient_mu 15.214
_exptl_absorpt_correction_T_max 1.00000
_exptl_absorpt_correction_T_min 0.42656
_exptl_absorpt_correction_type multi-scan
_exptl_absorpt_process_details
;
CrysAlisPro, Version 1.171.37.35 (Rigaku OD, 2020)
;
_exptl_crystal_colour 'dichroic colourless/orange'
_exptl_crystal_density_diffrn 2.385
_exptl_crystal_density_method 'not measured'
_exptl_crystal_description prism
_exptl_crystal_F_000 1968
_exptl_crystal_size_max 0.3
_exptl_crystal_size_mid 0.15
_exptl_crystal_size_min 0.15
_refine_diff_density_max 1.837
_refine_diff_density_min -1.218
_refine_ls_extinction_method none
_refine_ls_goodness_of_fit_ref 1.090
_refine_ls_hydrogen_treatment constr
_refine_ls_matrix_type full
_refine_ls_number_parameters 267
_refine_ls_number_reflns 8952
_refine_ls_number_restraints 0
_refine_ls_restrained_S_all 1.090
_refine_ls_R_factor_all 0.0272
_refine_ls_R_factor_gt 0.0215
_refine_ls_shift/su_max 0.004
_refine_ls_shift/su_mean 0.000
_refine_ls_structure_factor_coef Fsqd
_refine_ls_weighting_details 'w=1/[\s^2^(Fo^2^)+(0.0120P)^2^+5.1823P] where P=(Fo^2^+2Fc^2^)/3'
_refine_ls_weighting_scheme calc
_refine_ls_wR_factor_gt 0.0385
_refine_ls_wR_factor_ref 0.0398
_reflns_number_gt 8049
_reflns_number_total 8952
_reflns_threshold_expression 'I > 2\s(I)'
_cod_data_source_file yz2044sup1.cif
_cod_data_source_block 6b
_cod_depositor_comments 'Adding full bibliography for 2022965--2022980.cif.'
_cod_original_cell_volume 2952.52(7)
_cod_original_sg_symbol_H-M 'P 21/c'
_cod_database_code 2022975
_cod_database_fobs_code 2022975
_shelx_space_group_comment
;
The symmetry employed for this shelxl refinement is uniquely defined
by the following loop, which should always be used as a source of
symmetry information in preference to the above space-group names.
They are only intended as comments.
;
_shelx_estimated_absorpt_t_min 0.092
_shelx_estimated_absorpt_t_max 0.209

loop_
_space_group_symop_operation_xyz
'x, y, z'
'-x, y+1/2, -z+1/2'
'-x, -y, -z'
'x, -y-1/2, z-1/2'

loop_
_atom_site_type_symbol
_atom_site_label
_atom_site_fract_x
_atom_site_fract_y
_atom_site_fract_z
_atom_site_U_iso_or_equiv
_atom_site_adp_type
_atom_site_calc_flag
_atom_site_occupancy
_atom_site_disorder_assembly
_atom_site_disorder_group
Au Au1 0.02177(2) 0.28535(2) 0.62749(2) 0.01448(3) Uani d 1 . .
Br Br1 0.03797(3) 0.22537(2) 0.49594(2) 0.02124(6) Uani d 1 . .
Se Se1 0.01257(3) 0.33941(2) 0.76041(2) 0.01625(6) Uani d 1 . .
P P1 0.00117(6) 0.48111(4) 0.73996(4) 0.00900(12) Uani d 1 . .
C C1 -0.1221(2) 0.51372(18) 0.67384(16) 0.0121(5) Uani d 1 . .
C C2 -0.0212(2) 0.53038(18) 0.83845(16) 0.0132(5) Uani d 1 . .
H H2 -0.028659 0.595169 0.830689 0.016 Uiso calc 1 . .
C C3 0.1436(2) 0.52303(18) 0.70749(16) 0.0135(5) Uani d 1 . .
H H3 0.199686 0.502779 0.749055 0.016 Uiso calc 1 . .
C C11 -0.1610(3) 0.60789(19) 0.69365(18) 0.0192(6) Uani d 1 . .
H H11A -0.094827 0.647901 0.687899 0.029 Uiso calc 1 . .
H H11B -0.189597 0.610078 0.748411 0.029 Uiso calc 1 . .
H H11C -0.223183 0.625604 0.657229 0.029 Uiso calc 1 . .
C C12 -0.2235(2) 0.4494(2) 0.68408(19) 0.0198(6) Uani d 1 . .
H H12A -0.287533 0.466448 0.648866 0.030 Uiso calc 1 . .
H H12B -0.250217 0.450616 0.739328 0.030 Uiso calc 1 . .
H H12C -0.197642 0.389982 0.670584 0.030 Uiso calc 1 . .
C C13 -0.0837(3) 0.5116(2) 0.58690(17) 0.0204(6) Uani d 1 . .
H H13A -0.051074 0.453770 0.574561 0.031 Uiso calc 1 . .
H H13B -0.024631 0.556771 0.577927 0.031 Uiso calc 1 . .
H H13C -0.150905 0.522737 0.552522 0.031 Uiso calc 1 . .
C C21 -0.1324(3) 0.4988(2) 0.87964(17) 0.0217(6) Uani d 1 . .
H H21A -0.128246 0.435221 0.887805 0.033 Uiso calc 1 . .
H H21B -0.199824 0.512747 0.846338 0.033 Uiso calc 1 . .
H H21C -0.140210 0.528234 0.931105 0.033 Uiso calc 1 . .
C C22 0.0831(3) 0.5149(2) 0.89326(17) 0.0207(6) Uani d 1 . .
H H22A 0.068117 0.542017 0.945045 0.031 Uiso calc 1 . .
H H22B 0.152734 0.541182 0.869657 0.031 Uiso calc 1 . .
H H22C 0.095158 0.451766 0.900163 0.031 Uiso calc 1 . .
C C31 0.1522(3) 0.62356(18) 0.70859(18) 0.0184(6) Uani d 1 . .
H H31A 0.233543 0.641183 0.702186 0.028 Uiso calc 1 . .
H H31B 0.122614 0.645787 0.759323 0.028 Uiso calc 1 . .
H H31C 0.105786 0.647854 0.664978 0.028 Uiso calc 1 . .
C C32 0.1907(3) 0.4859(2) 0.62945(18) 0.0214(6) Uani d 1 . .
H H32A 0.156156 0.517804 0.584717 0.032 Uiso calc 1 . .
H H32B 0.170577 0.423595 0.625493 0.032 Uiso calc 1 . .
H H32C 0.275365 0.492586 0.628141 0.032 Uiso calc 1 . .
Au Au2 0.49087(2) 0.42333(2) 0.35333(2) 0.01308(3) Uani d 1 . .
Br Br2 0.53893(3) 0.46757(2) 0.22030(2) 0.02186(6) Uani d 1 . .
Se Se2 0.43625(2) 0.39463(2) 0.48744(2) 0.01454(6) Uani d 1 . .
P P2 0.47987(6) 0.25612(4) 0.50370(4) 0.00837(12) Uani d 1 . .
C C4 0.6322(2) 0.22881(17) 0.47325(16) 0.0112(5) Uani d 1 . .
C C5 0.4635(2) 0.23505(18) 0.61056(15) 0.0126(5) Uani d 1 . .
H H5 0.486436 0.172650 0.620038 0.015 Uiso calc 1 . .
C C6 0.3685(2) 0.18711(17) 0.45599(16) 0.0119(5) Uani d 1 . .
H H6 0.293386 0.205944 0.480467 0.014 Uiso calc 1 . .
C C41 0.6760(2) 0.1496(2) 0.52158(18) 0.0187(6) Uani d 1 . .
H H41A 0.753378 0.132560 0.502816 0.028 Uiso calc 1 . .
H H41B 0.622180 0.100268 0.514740 0.028 Uiso calc 1 . .
H H41C 0.680154 0.165417 0.577913 0.028 Uiso calc 1 . .
C C42 0.7118(2) 0.3078(2) 0.48810(18) 0.0179(6) Uani d 1 . .
H H42A 0.792363 0.291604 0.476156 0.027 Uiso calc 1 . .
H H42B 0.705890 0.325726 0.543846 0.027 Uiso calc 1 . .
H H42C 0.688047 0.356547 0.453794 0.027 Uiso calc 1 . .
C C43 0.6357(2) 0.20605(19) 0.38448(17) 0.0166(6) Uani d 1 . .
H H43A 0.600368 0.253809 0.353854 0.025 Uiso calc 1 . .
H H43B 0.592291 0.151684 0.375167 0.025 Uiso calc 1 . .
H H43C 0.716563 0.198132 0.367729 0.025 Uiso calc 1 . .
C C51 0.5426(3) 0.2924(2) 0.66223(17) 0.0229(6) Uani d 1 . .
H H51A 0.526539 0.354427 0.651489 0.034 Uiso calc 1 . .
H H51B 0.624119 0.279628 0.649822 0.034 Uiso calc 1 . .
H H51C 0.527911 0.279888 0.718416 0.034 Uiso calc 1 . .
C C52 0.3367(3) 0.2447(2) 0.63743(18) 0.0218(6) Uani d 1 . .
H H52A 0.331457 0.233764 0.694676 0.033 Uiso calc 1 . .
H H52B 0.288191 0.202223 0.608944 0.033 Uiso calc 1 . .
H H52C 0.309532 0.304270 0.625850 0.033 Uiso calc 1 . .
C C61 0.3797(3) 0.08939(18) 0.47667(17) 0.0175(6) Uani d 1 . .
H H61A 0.310551 0.057986 0.457986 0.026 Uiso calc 1 . .
H H61B 0.386740 0.082649 0.534363 0.026 Uiso calc 1 . .
H H61C 0.448941 0.065143 0.450873 0.026 Uiso calc 1 . .
C C62 0.3514(2) 0.20028(19) 0.36642(16) 0.0159(5) Uani d 1 . .
H H62A 0.406334 0.163125 0.337336 0.024 Uiso calc 1 . .
H H62B 0.365206 0.261926 0.352887 0.024 Uiso calc 1 . .
H H62C 0.271723 0.184190 0.351801 0.024 Uiso calc 1 . .

loop_
_atom_site_aniso_label
_atom_site_aniso_U_11
_atom_site_aniso_U_22
_atom_site_aniso_U_33
_atom_site_aniso_U_12
_atom_site_aniso_U_13
_atom_site_aniso_U_23
Au1 0.01496(5) 0.00911(5) 0.01935(6) 0.00057(4) -0.00121(4) -0.00208(4)
Br1 0.01947(14) 0.02124(15) 0.02301(15) 0.00216(11) 0.00056(11) -0.00789(12)
Se1 0.02462(14) 0.00794(12) 0.01617(14) -0.00090(10) -0.00295(11) 0.00250(10)
P1 0.0112(3) 0.0081(3) 0.0078(3) -0.0005(2) -0.0001(2) 0.0001(2)
C1 0.0138(12) 0.0118(12) 0.0107(12) 0.0027(10) -0.0045(10) -0.0006(10)
C2 0.0154(13) 0.0138(13) 0.0103(12) -0.0034(10) 0.0007(10) -0.0020(10)
C3 0.0134(12) 0.0130(13) 0.0141(13) -0.0018(10) 0.0011(10) -0.0005(10)
C11 0.0185(14) 0.0174(14) 0.0216(15) 0.0058(11) -0.0053(11) -0.0037(12)
C12 0.0142(13) 0.0214(15) 0.0239(16) -0.0007(11) -0.0059(11) -0.0046(12)
C13 0.0296(16) 0.0200(15) 0.0117(13) 0.0078(12) -0.0031(12) -0.0010(11)
C21 0.0237(15) 0.0288(17) 0.0128(14) -0.0064(12) 0.0043(11) -0.0029(12)
C22 0.0263(15) 0.0238(16) 0.0119(13) -0.0049(12) -0.0055(11) 0.0002(12)
C31 0.0204(14) 0.0122(13) 0.0227(15) -0.0048(11) 0.0071(11) -0.0037(11)
C32 0.0200(14) 0.0199(15) 0.0245(16) -0.0029(11) 0.0094(12) -0.0051(12)
Au2 0.01609(5) 0.00896(5) 0.01419(5) 0.00013(4) -0.00107(4) 0.00259(4)
Br2 0.03473(17) 0.01653(14) 0.01433(14) -0.00345(12) 0.00149(12) 0.00132(11)
Se2 0.02155(14) 0.00709(12) 0.01500(13) 0.00347(10) 0.00236(10) 0.00092(10)
P2 0.0101(3) 0.0067(3) 0.0083(3) 0.0007(2) -0.0001(2) 0.0007(2)
C4 0.0099(11) 0.0123(12) 0.0115(12) 0.0016(9) 0.0008(9) 0.0011(10)
C5 0.0138(12) 0.0138(13) 0.0101(12) -0.0005(10) 0.0008(10) 0.0025(10)
C6 0.0099(11) 0.0106(12) 0.0153(13) -0.0028(9) -0.0005(9) -0.0002(10)
C41 0.0152(13) 0.0193(15) 0.0217(15) 0.0065(11) 0.0020(11) 0.0071(12)
C42 0.0123(13) 0.0211(15) 0.0202(15) -0.0031(11) 0.0001(11) 0.0008(12)
C43 0.0155(13) 0.0173(14) 0.0168(14) 0.0015(10) 0.0042(10) -0.0017(11)
C51 0.0297(16) 0.0277(17) 0.0114(14) -0.0067(13) -0.0009(12) -0.0011(12)
C52 0.0220(15) 0.0272(17) 0.0161(15) 0.0011(12) 0.0074(12) 0.0026(12)
C61 0.0243(15) 0.0105(13) 0.0178(14) -0.0057(11) -0.0023(11) 0.0014(11)
C62 0.0172(13) 0.0167(14) 0.0139(13) -0.0006(10) -0.0055(10) 0.0004(11)

loop_
_atom_type_symbol
_atom_type_description
_atom_type_scat_dispersion_real
_atom_type_scat_dispersion_imag
_atom_type_scat_source
C C 0.0033 0.0016 'International Tables Vol C Tables 4.2.6.8 and 6.1.1.4'
H H 0.0000 0.0000 'International Tables Vol C Tables 4.2.6.8 and 6.1.1.4'
P P 0.1023 0.0942 'International Tables Vol C Tables 4.2.6.8 and 6.1.1.4'
Se Se -0.0929 2.2259 'International Tables Vol C Tables 4.2.6.8 and 6.1.1.4'
Br Br -0.2901 2.4595 'International Tables Vol C Tables 4.2.6.8 and 6.1.1.4'
Au Au -2.0133 8.8022 'International Tables Vol C Tables 4.2.6.8 and 6.1.1.4'

loop_
_geom_angle_atom_site_label_1
_geom_angle_atom_site_label_2
_geom_angle_atom_site_label_3
_geom_angle_site_symmetry_1
_geom_angle_site_symmetry_3
_geom_angle
_geom_angle_publ_flag
Se1 Au1 Br1 . . 177.083(11) y
P1 Se1 Au1 . . 101.29(2) y
C2 P1 C3 . . 104.54(12) y
C2 P1 C1 . . 108.77(12) y
C3 P1 C1 . . 113.93(13) y
C2 P1 Se1 . . 105.63(9) y
C3 P1 Se1 . . 109.60(9) y
C1 P1 Se1 . . 113.64(9) y
C13 C1 C12 . . 108.3(2) ?
C13 C1 C11 . . 108.1(2) ?
C12 C1 C11 . . 110.5(2) ?
C13 C1 P1 . . 110.16(19) ?
C12 C1 P1 . . 109.86(19) ?
C11 C1 P1 . . 109.82(18) ?
C22 C2 C21 . . 109.4(2) ?
C22 C2 P1 . . 111.75(19) ?
C21 C2 P1 . . 113.40(19) ?
C22 C2 H2 . . 107.3 ?
C21 C2 H2 . . 107.3 ?
P1 C2 H2 . . 107.3 ?
C32 C3 C31 . . 110.9(2) ?
C32 C3 P1 . . 116.2(2) ?
C31 C3 P1 . . 113.55(19) ?
C32 C3 H3 . . 105.0 ?
C31 C3 H3 . . 105.0 ?
P1 C3 H3 . . 105.0 ?
C1 C11 H11A . . 109.5 ?
C1 C11 H11B . . 109.5 ?
H11A C11 H11B . . 109.5 ?
C1 C11 H11C . . 109.5 ?
H11A C11 H11C . . 109.5 ?
H11B C11 H11C . . 109.5 ?
C1 C12 H12A . . 109.5 ?
C1 C12 H12B . . 109.5 ?
H12A C12 H12B . . 109.5 ?
C1 C12 H12C . . 109.5 ?
H12A C12 H12C . . 109.5 ?
H12B C12 H12C . . 109.5 ?
C1 C13 H13A . . 109.5 ?
C1 C13 H13B . . 109.5 ?
H13A C13 H13B . . 109.5 ?
C1 C13 H13C . . 109.5 ?
H13A C13 H13C . . 109.5 ?
H13B C13 H13C . . 109.5 ?
C2 C21 H21A . . 109.5 ?
C2 C21 H21B . . 109.5 ?
H21A C21 H21B . . 109.5 ?
C2 C21 H21C . . 109.5 ?
H21A C21 H21C . . 109.5 ?
H21B C21 H21C . . 109.5 ?
C2 C22 H22A . . 109.5 ?
C2 C22 H22B . . 109.5 ?
H22A C22 H22B . . 109.5 ?
C2 C22 H22C . . 109.5 ?
H22A C22 H22C . . 109.5 ?
H22B C22 H22C . . 109.5 ?
C3 C31 H31A . . 109.5 ?
C3 C31 H31B . . 109.5 ?
H31A C31 H31B . . 109.5 ?
C3 C31 H31C . . 109.5 ?
H31A C31 H31C . . 109.5 ?
H31B C31 H31C . . 109.5 ?
C3 C32 H32A . . 109.5 ?
C3 C32 H32B . . 109.5 ?
H32A C32 H32B . . 109.5 ?
C3 C32 H32C . . 109.5 ?
H32A C32 H32C . . 109.5 ?
H32B C32 H32C . . 109.5 ?
Se2 Au2 Br2 . . 174.050(11) y
P2 Se2 Au2 . . 103.59(2) y
C5 P2 C6 . . 104.78(12) ?
C5 P2 C4 . . 109.03(12) ?
C6 P2 C4 . . 113.85(12) ?
C5 P2 Se2 . . 105.52(9) ?
C6 P2 Se2 . . 109.72(9) ?
C4 P2 Se2 . . 113.25(9) ?
C42 C4 C43 . . 108.7(2) ?
C42 C4 C41 . . 109.6(2) ?
C43 C4 C41 . . 109.2(2) ?
C42 C4 P2 . . 109.85(18) ?
C43 C4 P2 . . 109.97(18) ?
C41 C4 P2 . . 109.56(18) ?
C51 C5 C52 . . 110.0(2) ?
C51 C5 P2 . . 113.23(19) ?
C52 C5 P2 . . 111.75(19) ?
C51 C5 H5 . . 107.2 ?
C52 C5 H5 . . 107.2 ?
P2 C5 H5 . . 107.2 ?
C62 C6 C61 . . 111.1(2) ?
C62 C6 P2 . . 116.28(19) ?
C61 C6 P2 . . 113.41(19) ?
C62 C6 H6 . . 104.9 ?
C61 C6 H6 . . 104.9 ?
P2 C6 H6 . . 104.9 ?
C4 C41 H41A . . 109.5 ?
C4 C41 H41B . . 109.5 ?
H41A C41 H41B . . 109.5 ?
C4 C41 H41C . . 109.5 ?
H41A C41 H41C . . 109.5 ?
H41B C41 H41C . . 109.5 ?
C4 C42 H42A . . 109.5 ?
C4 C42 H42B . . 109.5 ?
H42A C42 H42B . . 109.5 ?
C4 C42 H42C . . 109.5 ?
H42A C42 H42C . . 109.5 ?
H42B C42 H42C . . 109.5 ?
C4 C43 H43A . . 109.5 ?
C4 C43 H43B . . 109.5 ?
H43A C43 H43B . . 109.5 ?
C4 C43 H43C . . 109.5 ?
H43A C43 H43C . . 109.5 ?
H43B C43 H43C . . 109.5 ?
C5 C51 H51A . . 109.5 ?
C5 C51 H51B . . 109.5 ?
H51A C51 H51B . . 109.5 ?
C5 C51 H51C . . 109.5 ?
H51A C51 H51C . . 109.5 ?
H51B C51 H51C . . 109.5 ?
C5 C52 H52A . . 109.5 ?
C5 C52 H52B . . 109.5 ?
H52A C52 H52B . . 109.5 ?
C5 C52 H52C . . 109.5 ?
H52A C52 H52C . . 109.5 ?
H52B C52 H52C . . 109.5 ?
C6 C61 H61A . . 109.5 ?
C6 C61 H61B . . 109.5 ?
H61A C61 H61B . . 109.5 ?
C6 C61 H61C . . 109.5 ?
H61A C61 H61C . . 109.5 ?
H61B C61 H61C . . 109.5 ?
C6 C62 H62A . . 109.5 ?
C6 C62 H62B . . 109.5 ?
H62A C62 H62B . . 109.5 ?
C6 C62 H62C . . 109.5 ?
H62A C62 H62C . . 109.5 ?
H62B C62 H62C . . 109.5 ?

loop_
_geom_bond_atom_site_label_1
_geom_bond_atom_site_label_2
_geom_bond_site_symmetry_2
_geom_bond_distance
_geom_bond_publ_flag
Au1 Se1 . 2.3872(3) y
Au1 Br1 . 2.4036(3) y
Se1 P1 . 2.1911(7) y
P1 C2 . 1.839(3) ?
P1 C3 . 1.842(3) ?
P1 C1 . 1.869(3) ?
C1 C13 . 1.530(4) ?
C1 C12 . 1.534(4) ?
C1 C11 . 1.540(4) ?
C2 C22 . 1.531(4) ?
C2 C21 . 1.533(4) ?
C2 H2 . 1.0000 ?
C3 C32 . 1.530(4) ?
C3 C31 . 1.536(4) ?
C3 H3 . 1.0000 ?
C11 H11A . 0.9800 ?
C11 H11B . 0.9800 ?
C11 H11C . 0.9800 ?
C12 H12A . 0.9800 ?
C12 H12B . 0.9800 ?
C12 H12C . 0.9800 ?
C13 H13A . 0.9800 ?
C13 H13B . 0.9800 ?
C13 H13C . 0.9800 ?
C21 H21A . 0.9800 ?
C21 H21B . 0.9800 ?
C21 H21C . 0.9800 ?
C22 H22A . 0.9800 ?
C22 H22B . 0.9800 ?
C22 H22C . 0.9800 ?
C31 H31A . 0.9800 ?
C31 H31B . 0.9800 ?
C31 H31C . 0.9800 ?
C32 H32A . 0.9800 ?
C32 H32B . 0.9800 ?
C32 H32C . 0.9800 ?
Au2 Se2 . 2.3848(3) y
Au2 Br2 . 2.4040(3) y
Se2 P2 . 2.1875(7) y
P2 C5 . 1.837(3) ?
P2 C6 . 1.841(3) ?
P2 C4 . 1.874(3) ?
C4 C42 . 1.533(4) ?
C4 C43 . 1.535(4) ?
C4 C41 . 1.541(4) ?
C5 C51 . 1.533(4) ?
C5 C52 . 1.534(4) ?
C5 H5 . 1.0000 ?
C6 C62 . 1.534(4) ?
C6 C61 . 1.535(4) ?
C6 H6 . 1.0000 ?
C41 H41A . 0.9800 ?
C41 H41B . 0.9800 ?
C41 H41C . 0.9800 ?
C42 H42A . 0.9800 ?
C42 H42B . 0.9800 ?
C42 H42C . 0.9800 ?
C43 H43A . 0.9800 ?
C43 H43B . 0.9800 ?
C43 H43C . 0.9800 ?
C51 H51A . 0.9800 ?
C51 H51B . 0.9800 ?
C51 H51C . 0.9800 ?
C52 H52A . 0.9800 ?
C52 H52B . 0.9800 ?
C52 H52C . 0.9800 ?
C61 H61A . 0.9800 ?
C61 H61B . 0.9800 ?
C61 H61C . 0.9800 ?
C62 H62A . 0.9800 ?
C62 H62B . 0.9800 ?
C62 H62C . 0.9800 ?

loop_
_geom_hbond_atom_site_label_D
_geom_hbond_atom_site_label_H
_geom_hbond_atom_site_label_A
_geom_hbond_site_symmetry_A
_geom_hbond_distance_DH
_geom_hbond_distance_HA
_geom_hbond_distance_DA
_geom_hbond_angle_DHA
_geom_hbond_publ_flag
C13 H13A Au1 . 0.98 2.84 3.719(3) 149.1 yes
C32 H32B Au1 . 0.98 2.72 3.623(3) 154.2 yes
C43 H43A Au2 . 0.98 2.87 3.744(3) 148.3 yes
C62 H62B Au2 . 0.98 2.85 3.766(3) 155.3 yes
C5 H5 Br2 4_566 1.00 2.79 3.702(3) 151.9 yes
C6 H6 Br1 . 1.00 2.96 3.906(3) 157.2 yes
C3 H3 Br2 3_666 1.00 3.08 3.850(3) 134.4 yes
C42 H42A Br1 1_655 0.98 3.02 3.959(3) 161.2 yes
C2 H2 Au1 2_556 1.00 2.98 3.929(3) 157.9 yes

loop_
_geom_torsion_atom_site_label_1
_geom_torsion_atom_site_label_2
_geom_torsion_atom_site_label_3
_geom_torsion_atom_site_label_4
_geom_torsion_site_symmetry_1
_geom_torsion_site_symmetry_2
_geom_torsion_site_symmetry_3
_geom_torsion_site_symmetry_4
_geom_torsion
_geom_torsion_publ_flag
Au1 Se1 P1 C2 . . . . 174.51(9) y
Au1 Se1 P1 C3 . . . . -73.38(10) y
Au1 Se1 P1 C1 . . . . 55.36(9) y
C2 P1 C1 C13 . . . . 154.4(2) ?
C3 P1 C1 C13 . . . . 38.3(2) ?
Se1 P1 C1 C13 . . . . -88.2(2) ?
C2 P1 C1 C12 . . . . -86.4(2) ?
C3 P1 C1 C12 . . . . 157.48(19) ?
Se1 P1 C1 C12 . . . . 31.0(2) ?
C2 P1 C1 C11 . . . . 35.4(2) ?
C3 P1 C1 C11 . . . . -80.7(2) ?
Se1 P1 C1 C11 . . . . 152.76(17) ?
C3 P1 C2 C22 . . . . -51.7(2) ?
C1 P1 C2 C22 . . . . -173.72(19) ?
Se1 P1 C2 C22 . . . . 64.0(2) ?
C3 P1 C2 C21 . . . . -175.9(2) ?
C1 P1 C2 C21 . . . . 62.0(2) ?
Se1 P1 C2 C21 . . . . -60.3(2) ?
C2 P1 C3 C32 . . . . 174.6(2) ?
C1 P1 C3 C32 . . . . -66.8(2) ?
Se1 P1 C3 C32 . . . . 61.8(2) ?
C2 P1 C3 C31 . . . . -54.9(2) ?
C1 P1 C3 C31 . . . . 63.7(2) ?
Se1 P1 C3 C31 . . . . -167.75(18) ?
Au2 Se2 P2 C5 . . . . 170.47(9) ?
Au2 Se2 P2 C6 . . . . -77.14(9) ?
Au2 Se2 P2 C4 . . . . 51.29(9) ?
C5 P2 C4 C42 . . . . -85.4(2) ?
C6 P2 C4 C42 . . . . 158.01(18) ?
Se2 P2 C4 C42 . . . . 31.7(2) ?
C5 P2 C4 C43 . . . . 155.01(19) ?
C6 P2 C4 C43 . . . . 38.4(2) ?
Se2 P2 C4 C43 . . . . -87.85(19) ?
C5 P2 C4 C41 . . . . 35.0(2) ?
C6 P2 C4 C41 . . . . -81.6(2) ?
Se2 P2 C4 C41 . . . . 152.16(17) ?
C6 P2 C5 C51 . . . . -175.3(2) ?
C4 P2 C5 C51 . . . . 62.4(2) ?
Se2 P2 C5 C51 . . . . -59.5(2) ?
C6 P2 C5 C52 . . . . -50.4(2) ?
C4 P2 C5 C52 . . . . -172.7(2) ?
Se2 P2 C5 C52 . . . . 65.4(2) ?
C5 P2 C6 C62 . . . . 172.4(2) ?
C4 P2 C6 C62 . . . . -68.6(2) ?
Se2 P2 C6 C62 . . . . 59.5(2) ?
C5 P2 C6 C61 . . . . -56.9(2) ?
C4 P2 C6 C61 . . . . 62.1(2) ?
Se2 P2 C6 C61 . . . . -169.77(17) ?
